data_2231969
loop_
_publ_author_name
'Swaminathan, K.'
'Sethusankar, K.'
'Sivakumar, G.'
'Bakthadoss, M.'

_publ_section_title
;
 Methyl
 <i>rac</i>-(2<i>R</i>,11<i>S</i>,12<i>R</i>)-12-(2-chlorophenyl)-22-oxo-9,13,21-trioxapentacyclo[12.8.0.0^2,11^.0^3,8^.0^15,20^]docosa-1(14),3,5,7,15(20),16,18-heptaene-11-carboxylate
;
_journal_coeditor_code LD2025
_journal_issue 10
_journal_name_full 'Acta Crystallographica Section E'
_journal_page_first o2673
_journal_paper_doi 10.1107/S1600536811037196
_journal_volume 67
_journal_year 2011
_chemical_formula_iupac 'C27 H19 Cl O6'
_chemical_formula_moiety 'C27 H19 Cl O6'
_chemical_formula_sum 'C27 H19 Cl O6'
_chemical_formula_weight 474.87
_chemical_name_systematic
;
Methyl <i>rac</i>-(2<i>R</i>,11<i>S</i>,12<i>R</i>)-12-(2-chlorophenyl)-
22-oxo-9,13,21-trioxapentacyclo[12.8.0.0^2,11^.0^3,8^.0^15,20^]docosa-
1(14),3,5,7,15(20),16,18-heptaene-11-carboxylate
;
_space_group_IT_number 2
_symmetry_cell_setting triclinic
_symmetry_space_group_name_Hall '-P 1'
_symmetry_space_group_name_H-M 'P -1'
_atom_sites_solution_hydrogens geom
_atom_sites_solution_primary direct
_atom_sites_solution_secondary difmap
_audit_creation_method SHELXL-97
_cell_angle_alpha 73.831(2)
_cell_angle_beta 82.858(2)
_cell_angle_gamma 87.962(2)
_cell_formula_units_Z 2
_cell_length_a 8.4441(3)
_cell_length_b 9.7556(3)
_cell_length_c 13.8546(5)
_cell_measurement_reflns_used 6336
_cell_measurement_temperature 293(2)
_cell_measurement_theta_max 30.02
_cell_measurement_theta_min 2.17
_cell_volume 1087.65(7)
_computing_cell_refinement 'SAINT (Bruker, 2008)'
_computing_data_collection 'APEX2 (Bruker, 2008)'
_computing_data_reduction 'SAINT (Bruker, 2008)'
_computing_molecular_graphics 'ORTEP-3 (Farrugia, 1997)'
_computing_publication_material 'SHELXL97 (Sheldrick, 2008) and PLATON (Spek, 2009)'
_computing_structure_refinement 'SHELXL97 (Sheldrick, 2008)'
_computing_structure_solution 'SHELXS97 (Sheldrick, 2008)'
_diffrn_ambient_temperature 293(2)
_diffrn_measured_fraction_theta_full 0.996
_diffrn_measured_fraction_theta_max 0.996
_diffrn_measurement_device_type 'Bruker Kappa APEXII CCD'
_diffrn_measurement_method \w
_diffrn_radiation_monochromator graphite
_diffrn_radiation_source 'fine-focus sealed tube'
_diffrn_radiation_type MoK\a
_diffrn_radiation_wavelength 0.71073
_diffrn_reflns_av_R_equivalents 0.0256
_diffrn_reflns_av_sigmaI/netI 0.0191
_diffrn_reflns_limit_h_max 11
_diffrn_reflns_limit_h_min -11
_diffrn_reflns_limit_k_max 13
_diffrn_reflns_limit_k_min -12
_diffrn_reflns_limit_l_max 19
_diffrn_reflns_limit_l_min -19
_diffrn_reflns_number 26685
_diffrn_reflns_theta_full 30.02
_diffrn_reflns_theta_max 30.02
_diffrn_reflns_theta_min 2.17
_exptl_absorpt_coefficient_mu 0.220
_exptl_absorpt_correction_type none
_exptl_crystal_colour Colourless
_exptl_crystal_density_diffrn 1.450
_exptl_crystal_density_method 'not measured'
_exptl_crystal_description Block
_exptl_crystal_F_000 492
_exptl_crystal_size_max 0.30
_exptl_crystal_size_mid 0.25
_exptl_crystal_size_min 0.25
_refine_diff_density_max 0.572
_refine_diff_density_min -0.524
_refine_ls_extinction_method none
_refine_ls_goodness_of_fit_ref 1.009
_refine_ls_hydrogen_treatment constr
_refine_ls_matrix_type full
_refine_ls_number_parameters 308
_refine_ls_number_reflns 6336
_refine_ls_number_restraints 0
_refine_ls_restrained_S_all 1.009
_refine_ls_R_factor_all 0.0595
_refine_ls_R_factor_gt 0.0458
_refine_ls_shift/su_max 0.000
_refine_ls_shift/su_mean 0.000
_refine_ls_structure_factor_coef Fsqd
_refine_ls_weighting_details 'calc w=1/[\s^2^(Fo^2^)+(0.0742P)^2^+0.3227P] where P=(Fo^2^+2Fc^2^)/3'
_refine_ls_weighting_scheme calc
_refine_ls_wR_factor_gt 0.1274
_refine_ls_wR_factor_ref 0.1426
_reflns_number_gt 4968
_reflns_number_total 6336
_reflns_threshold_expression I>2\s(I)
_cod_data_source_file ld2025.cif
_cod_data_source_block I
_cod_original_cell_volume 1087.65(6)
_cod_database_code 2231969
_cod_database_fobs_code 2231969

loop_
_symmetry_equiv_pos_as_xyz
'x, y, z'
'-x, -y, -z'

loop_
_atom_site_type_symbol
_atom_site_label
_atom_site_fract_x
_atom_site_fract_y
_atom_site_fract_z
_atom_site_U_iso_or_equiv
_atom_site_adp_type
_atom_site_calc_flag
_atom_site_refinement_flags
_atom_site_occupancy
_atom_site_symmetry_multiplicity
C C1 0.65779(17) 0.56358(17) 0.40142(11) 0.0427(3) Uani d . 1 1
H H1 0.6784 0.5199 0.4674 0.051 Uiso calc R 1 1
C C2 0.6817(2) 0.70748(18) 0.36081(13) 0.0485(4) Uani d . 1 1
H H2 0.7199 0.7612 0.3989 0.058 Uiso calc R 1 1
C C3 0.6491(2) 0.77270(17) 0.26310(13) 0.0493(4) Uani d . 1 1
H H3 0.6674 0.8699 0.2349 0.059 Uiso calc R 1 1
C C4 0.58945(19) 0.69331(15) 0.20757(11) 0.0424(3) Uani d . 1 1
H H4 0.5632 0.7389 0.1431 0.051 Uiso calc R 1 1
C C5 0.56753(15) 0.54613(14) 0.24582(9) 0.0331(3) Uani d . 1 1
C C6 0.60257(15) 0.48263(14) 0.34399(10) 0.0345(3) Uani d . 1 1
C C7 0.51941(16) 0.25398(14) 0.33923(10) 0.0355(3) Uani d . 1 1
H H7A 0.4668 0.1716 0.3874 0.043 Uiso calc R 1 1
H H7B 0.6078 0.2197 0.3004 0.043 Uiso calc R 1 1
C C8 0.40116(14) 0.33317(13) 0.26765(9) 0.0302(2) Uani d . 1 1
C C9 0.48878(14) 0.45976(13) 0.18856(9) 0.0301(2) Uani d . 1 1
H H9 0.4088 0.5205 0.1515 0.036 Uiso calc R 1 1
C C10 0.59876(14) 0.40135(13) 0.11382(9) 0.0311(2) Uani d . 1 1
C C11 0.58170(14) 0.26821(14) 0.10487(9) 0.0323(2) Uani d . 1 1
C C12 0.33567(14) 0.23433(14) 0.21156(9) 0.0322(2) Uani d . 1 1
H H12 0.2696 0.2912 0.1614 0.039 Uiso calc R 1 1
C C13 0.71735(16) 0.49406(15) 0.04264(9) 0.0369(3) Uani d . 1 1
C C14 0.81399(16) 0.29644(16) -0.01975(10) 0.0391(3) Uani d . 1 1
C C15 0.68874(15) 0.21021(15) 0.03630(9) 0.0347(3) Uani d . 1 1
C C16 0.67418(18) 0.07365(17) 0.02455(11) 0.0432(3) Uani d . 1 1
H H16 0.5907 0.0146 0.0615 0.052 Uiso calc R 1 1
C C17 0.7832(2) 0.0264(2) -0.04158(14) 0.0546(4) Uani d . 1 1
H H17 0.7722 -0.0637 -0.0505 0.066 Uiso calc R 1 1
C C18 0.9098(2) 0.1137(2) -0.09498(14) 0.0590(4) Uani d . 1 1
H H18 0.9841 0.0806 -0.1387 0.071 Uiso calc R 1 1
C C19 0.92701(19) 0.2478(2) -0.08424(12) 0.0531(4) Uani d . 1 1
H H19 1.0128 0.3051 -0.1195 0.064 Uiso calc R 1 1
C C20 0.23943(16) 0.10893(14) 0.27860(10) 0.0362(3) Uani d . 1 1
C C21 0.3141(2) -0.01302(16) 0.33065(13) 0.0484(4) Uani d . 1 1
H H21 0.4247 -0.0198 0.3203 0.058 Uiso calc R 1 1
C C22 0.2274(3) -0.12563(19) 0.39802(15) 0.0646(5) Uani d . 1 1
H H22 0.2798 -0.2062 0.4331 0.078 Uiso calc R 1 1
C C23 0.0635(3) -0.1172(2) 0.41250(16) 0.0699(6) Uani d . 1 1
H H23 0.0051 -0.1916 0.4584 0.084 Uiso calc R 1 1
C C24 -0.0138(2) -0.0002(2) 0.35981(15) 0.0619(5) Uani d . 1 1
H H24 -0.1246 0.0045 0.3690 0.074 Uiso calc R 1 1
C C25 0.07359(17) 0.11175(18) 0.29258(12) 0.0454(3) Uani d . 1 1
C C26 0.26076(15) 0.38165(15) 0.33110(10) 0.0352(3) Uani d . 1 1
C C27 0.0578(3) 0.5498(3) 0.33678(18) 0.0788(7) Uani d . 1 1
H H27A -0.0335 0.4941 0.3363 0.118 Uiso calc R 1 1
H H27B 0.0379 0.6486 0.3049 0.118 Uiso calc R 1 1
H H27C 0.0771 0.5384 0.4054 0.118 Uiso calc R 1 1
O O1 0.57971(13) 0.34145(11) 0.39277(7) 0.0437(2) Uani d . 1 1
O O2 0.46794(11) 0.17495(10) 0.15960(7) 0.0386(2) Uani d . 1 1
O O3 0.82713(12) 0.43425(12) -0.01572(8) 0.0439(2) Uani d . 1 1
O O4 0.72725(15) 0.62092(12) 0.02839(8) 0.0514(3) Uani d . 1 1
O O5 0.21355(14) 0.31564(13) 0.41573(8) 0.0511(3) Uani d . 1 1
O O6 0.19620(14) 0.50185(13) 0.28202(9) 0.0556(3) Uani d . 1 1
Cl Cl1 -0.03104(5) 0.25730(6) 0.22616(5) 0.07724(18) Uani d . 1 1

loop_
_atom_site_aniso_label
_atom_site_aniso_U_11
_atom_site_aniso_U_22
_atom_site_aniso_U_33
_atom_site_aniso_U_12
_atom_site_aniso_U_13
_atom_site_aniso_U_23
C1 0.0385(7) 0.0535(8) 0.0382(7) -0.0064(6) -0.0058(5) -0.0149(6)
C2 0.0478(8) 0.0524(9) 0.0516(8) -0.0101(7) -0.0021(6) -0.0251(7)
C3 0.0576(9) 0.0389(7) 0.0524(9) -0.0087(6) 0.0015(7) -0.0165(6)
C4 0.0510(8) 0.0350(7) 0.0385(7) -0.0050(6) -0.0011(6) -0.0068(5)
C5 0.0313(6) 0.0350(6) 0.0319(6) -0.0047(5) -0.0005(4) -0.0081(5)
C6 0.0290(5) 0.0388(6) 0.0342(6) -0.0039(5) -0.0029(4) -0.0076(5)
C7 0.0352(6) 0.0341(6) 0.0331(6) -0.0027(5) -0.0057(5) -0.0017(5)
C8 0.0277(5) 0.0324(6) 0.0271(5) -0.0046(4) -0.0006(4) -0.0034(4)
C9 0.0291(5) 0.0307(5) 0.0274(5) -0.0034(4) -0.0031(4) -0.0028(4)
C10 0.0285(5) 0.0365(6) 0.0255(5) -0.0065(4) -0.0017(4) -0.0036(4)
C11 0.0286(5) 0.0379(6) 0.0276(5) -0.0062(5) -0.0005(4) -0.0050(5)
C12 0.0282(5) 0.0355(6) 0.0307(6) -0.0062(4) 0.0013(4) -0.0070(5)
C13 0.0361(6) 0.0446(7) 0.0270(5) -0.0118(5) -0.0015(5) -0.0046(5)
C14 0.0335(6) 0.0520(8) 0.0312(6) -0.0056(5) -0.0007(5) -0.0109(5)
C15 0.0317(6) 0.0432(7) 0.0285(5) -0.0025(5) -0.0029(4) -0.0090(5)
C16 0.0424(7) 0.0480(8) 0.0405(7) -0.0034(6) -0.0032(6) -0.0149(6)
C17 0.0566(9) 0.0605(10) 0.0527(9) 0.0029(8) -0.0030(7) -0.0275(8)
C18 0.0516(9) 0.0769(12) 0.0530(9) 0.0047(8) 0.0062(7) -0.0312(9)
C19 0.0396(7) 0.0755(11) 0.0428(8) -0.0071(7) 0.0084(6) -0.0190(8)
C20 0.0349(6) 0.0387(6) 0.0339(6) -0.0119(5) 0.0037(5) -0.0100(5)
C21 0.0486(8) 0.0377(7) 0.0531(9) -0.0091(6) 0.0019(7) -0.0051(6)
C22 0.0836(13) 0.0398(8) 0.0603(10) -0.0189(8) 0.0015(9) 0.0005(7)
C23 0.0819(13) 0.0590(11) 0.0600(11) -0.0388(10) 0.0225(10) -0.0105(9)
C24 0.0466(9) 0.0712(12) 0.0680(11) -0.0298(8) 0.0193(8) -0.0268(10)
C25 0.0360(7) 0.0533(8) 0.0483(8) -0.0140(6) 0.0025(6) -0.0177(7)
C26 0.0306(6) 0.0418(7) 0.0335(6) -0.0060(5) -0.0007(5) -0.0113(5)
C27 0.0661(12) 0.0860(15) 0.0753(13) 0.0301(11) 0.0142(10) -0.0209(12)
O1 0.0515(6) 0.0415(5) 0.0361(5) -0.0080(4) -0.0168(4) -0.0013(4)
O2 0.0364(5) 0.0369(5) 0.0401(5) -0.0104(4) 0.0090(4) -0.0114(4)
O3 0.0380(5) 0.0518(6) 0.0385(5) -0.0139(4) 0.0087(4) -0.0108(4)
O4 0.0623(7) 0.0433(6) 0.0423(6) -0.0195(5) 0.0093(5) -0.0061(4)
O5 0.0472(6) 0.0628(7) 0.0355(5) -0.0051(5) 0.0094(4) -0.0065(5)
O6 0.0474(6) 0.0591(7) 0.0499(6) 0.0164(5) 0.0078(5) -0.0059(5)
Cl1 0.0375(2) 0.0878(4) 0.1006(4) -0.0003(2) -0.0181(2) -0.0121(3)

loop_
_atom_type_symbol
_atom_type_description
_atom_type_scat_dispersion_real
_atom_type_scat_dispersion_imag
_atom_type_scat_source
C C 0.0033 0.0016 'International Tables Vol C Tables 4.2.6.8 and 6.1.1.4'
H H 0.0000 0.0000 'International Tables Vol C Tables 4.2.6.8 and 6.1.1.4'
O O 0.0106 0.0060 'International Tables Vol C Tables 4.2.6.8 and 6.1.1.4'
Cl Cl 0.1484 0.1585 'International Tables Vol C Tables 4.2.6.8 and 6.1.1.4'

loop_
_geom_angle_atom_site_label_1
_geom_angle_atom_site_label_2
_geom_angle_atom_site_label_3
_geom_angle
C2 C1 C6 120.12(14)
C2 C1 H1 119.9
C6 C1 H1 119.9
C1 C2 C3 119.92(14)
C1 C2 H2 120.0
C3 C2 H2 120.0
C4 C3 C2 119.88(14)
C4 C3 H3 120.1
C2 C3 H3 120.1
C3 C4 C5 121.53(14)
C3 C4 H4 119.2
C5 C4 H4 119.2
C6 C5 C4 117.51(12)
C6 C5 C9 120.32(11)
C4 C5 C9 121.74(12)
O1 C6 C5 123.90(12)
O1 C6 C1 115.05(12)
C5 C6 C1 120.98(12)
O1 C7 C8 112.52(11)
O1 C7 H7A 109.1
C8 C7 H7A 109.1
O1 C7 H7B 109.1
C8 C7 H7B 109.1
H7A C7 H7B 107.8
C26 C8 C7 108.02(10)
C26 C8 C9 112.31(10)
C7 C8 C9 108.42(10)
C26 C8 C12 108.12(10)
C7 C8 C12 111.28(10)
C9 C8 C12 108.71(9)
C10 C9 C5 116.45(10)
C10 C9 C8 108.37(10)
C5 C9 C8 107.63(9)
C10 C9 H9 108.0
C5 C9 H9 108.0
C8 C9 H9 108.0
C11 C10 C13 117.87(11)
C11 C10 C9 122.10(10)
C13 C10 C9 119.78(11)
O2 C11 C10 124.46(11)
O2 C11 C15 113.05(11)
C10 C11 C15 122.47(11)
O2 C12 C20 106.06(10)
O2 C12 C8 109.13(10)
C20 C12 C8 115.06(10)
O2 C12 H12 108.8
C20 C12 H12 108.8
C8 C12 H12 108.8
O4 C13 O3 115.96(11)
O4 C13 C10 125.69(13)
O3 C13 C10 118.33(12)
O3 C14 C15 120.97(12)
O3 C14 C19 117.76(13)
C15 C14 C19 121.24(14)
C14 C15 C16 118.92(13)
C14 C15 C11 117.02(12)
C16 C15 C11 124.05(12)
C17 C16 C15 120.10(14)
C17 C16 H16 120.0
C15 C16 H16 120.0
C16 C17 C18 119.80(16)
C16 C17 H17 120.1
C18 C17 H17 120.1
C19 C18 C17 121.11(15)
C19 C18 H18 119.4
C17 C18 H18 119.4
C18 C19 C14 118.78(15)
C18 C19 H19 120.6
C14 C19 H19 120.6
C21 C20 C25 117.39(13)
C21 C20 C12 120.77(12)
C25 C20 C12 121.82(13)
C20 C21 C22 121.45(16)
C20 C21 H21 119.3
C22 C21 H21 119.3
C23 C22 C21 119.55(19)
C23 C22 H22 120.2
C21 C22 H22 120.2
C24 C23 C22 120.32(15)
C24 C23 H23 119.8
C22 C23 H23 119.8
C23 C24 C25 119.77(17)
C23 C24 H24 120.1
C25 C24 H24 120.1
C24 C25 C20 121.43(17)
C24 C25 Cl1 117.87(14)
C20 C25 Cl1 120.70(11)
O5 C26 O6 123.95(13)
O5 C26 C8 123.17(13)
O6 C26 C8 112.87(11)
O6 C27 H27A 109.5
O6 C27 H27B 109.5
H27A C27 H27B 109.5
O6 C27 H27C 109.5
H27A C27 H27C 109.5
H27B C27 H27C 109.5
C6 O1 C7 117.78(10)
C11 O2 C12 116.06(10)
C14 O3 C13 122.10(10)
C26 O6 C27 115.38(14)

loop_
_geom_bond_atom_site_label_1
_geom_bond_atom_site_label_2
_geom_bond_distance
C1 C2 1.371(2)
C1 C6 1.3938(19)
C1 H1 0.9300
C2 C3 1.383(2)
C2 H2 0.9300
C3 C4 1.379(2)
C3 H3 0.9300
C4 C5 1.3955(18)
C4 H4 0.9300
C5 C6 1.3925(18)
C5 C9 1.5247(17)
C6 O1 1.3634(16)
C7 O1 1.4195(17)
C7 C8 1.5304(17)
C7 H7A 0.9700
C7 H7B 0.9700
C8 C26 1.5279(17)
C8 C9 1.5436(16)
C8 C12 1.5497(17)
C9 C10 1.5203(17)
C9 H9 0.9800
C10 C11 1.3530(18)
C10 C13 1.4545(16)
C11 O2 1.3499(14)
C11 C15 1.4455(18)
C12 O2 1.4449(15)
C12 C20 1.5067(17)
C12 H12 0.9800
C13 O4 1.2021(18)
C13 O3 1.3753(17)
C14 O3 1.3700(18)
C14 C15 1.3873(18)
C14 C19 1.388(2)
C15 C16 1.398(2)
C16 C17 1.376(2)
C16 H16 0.9300
C17 C18 1.390(3)
C17 H17 0.9300
C18 C19 1.372(3)
C18 H18 0.9300
C19 H19 0.9300
C20 C21 1.384(2)
C20 C25 1.3900(19)
C21 C22 1.389(2)
C21 H21 0.9300
C22 C23 1.376(3)
C22 H22 0.9300
C23 C24 1.365(3)
C23 H23 0.9300
C24 C25 1.387(2)
C24 H24 0.9300
C25 Cl1 1.7404(18)
C26 O5 1.1959(16)
C26 O6 1.3180(18)
C27 O6 1.449(2)
C27 H27A 0.9600
C27 H27B 0.9600
C27 H27C 0.9600

loop_
_geom_hbond_atom_site_label_D
_geom_hbond_atom_site_label_H
_geom_hbond_atom_site_label_A
_geom_hbond_site_symmetry_A
_geom_hbond_distance_DH
_geom_hbond_distance_HA
_geom_hbond_distance_DA
_geom_hbond_angle_DHA
C2 H2 O5 2_666 0.93 2.59 3.271(2) 130
C12 H12 O4 2_665 0.98 2.53 3.3316(16) 139
C23 H23 O5 2_556 0.93 2.47 3.355(3) 159

loop_
_geom_torsion_atom_site_label_1
_geom_torsion_atom_site_label_2
_geom_torsion_atom_site_label_3
_geom_torsion_atom_site_label_4
_geom_torsion
C6 C1 C2 C3 0.8(2)
C1 C2 C3 C4 1.3(2)
C2 C3 C4 C5 -3.0(2)
C3 C4 C5 C6 2.3(2)
C3 C4 C5 C9 174.80(14)
C4 C5 C6 O1 176.77(12)
C9 C5 C6 O1 4.20(19)
C4 C5 C6 C1 -0.15(19)
C9 C5 C6 C1 -172.71(12)
C2 C1 C6 O1 -178.59(13)
C2 C1 C6 C5 -1.4(2)
O1 C7 C8 C26 -60.63(13)
O1 C7 C8 C9 61.33(13)
O1 C7 C8 C12 -179.17(10)
C6 C5 C9 C10 -98.76(13)
C4 C5 C9 C10 89.00(15)
C6 C5 C9 C8 23.08(16)
C4 C5 C9 C8 -149.17(12)
C26 C8 C9 C10 -166.73(10)
C7 C8 C9 C10 73.98(12)
C12 C8 C9 C10 -47.12(12)
C26 C8 C9 C5 66.55(13)
C7 C8 C9 C5 -52.74(13)
C12 C8 C9 C5 -173.85(10)
C5 C9 C10 C11 138.72(12)
C8 C9 C10 C11 17.27(16)
C5 C9 C10 C13 -47.09(15)
C8 C9 C10 C13 -168.54(11)
C13 C10 C11 O2 -174.11(12)
C9 C10 C11 O2 0.2(2)
C13 C10 C11 C15 7.69(19)
C9 C10 C11 C15 -178.02(11)
C26 C8 C12 O2 -173.94(10)
C7 C8 C12 O2 -55.46(13)
C9 C8 C12 O2 63.88(13)
C26 C8 C12 C20 -54.89(14)
C7 C8 C12 C20 63.59(14)
C9 C8 C12 C20 -177.08(10)
C11 C10 C13 O4 165.57(14)
C9 C10 C13 O4 -8.9(2)
C11 C10 C13 O3 -13.09(18)
C9 C10 C13 O3 172.48(11)
O3 C14 C15 C16 175.70(13)
C19 C14 C15 C16 -2.1(2)
O3 C14 C15 C11 -5.06(19)
C19 C14 C15 C11 177.12(13)
O2 C11 C15 C14 -177.14(12)
C10 C11 C15 C14 1.25(19)
O2 C11 C15 C16 2.06(19)
C10 C11 C15 C16 -179.55(13)
C14 C15 C16 C17 0.1(2)
C11 C15 C16 C17 -179.04(14)
C15 C16 C17 C18 1.4(3)
C16 C17 C18 C19 -1.1(3)
C17 C18 C19 C14 -0.9(3)
O3 C14 C19 C18 -175.40(15)
C15 C14 C19 C18 2.5(2)
O2 C12 C20 C21 40.09(17)
C8 C12 C20 C21 -80.64(16)
O2 C12 C20 C25 -141.37(13)
C8 C12 C20 C25 97.89(15)
C25 C20 C21 C22 -3.0(2)
C12 C20 C21 C22 175.57(16)
C20 C21 C22 C23 1.0(3)
C21 C22 C23 C24 1.1(3)
C22 C23 C24 C25 -1.0(3)
C23 C24 C25 C20 -1.1(3)
C23 C24 C25 Cl1 179.17(15)
C21 C20 C25 C24 3.1(2)
C12 C20 C25 C24 -175.47(15)
C21 C20 C25 Cl1 -177.20(12)
C12 C20 C25 Cl1 4.2(2)
C7 C8 C26 O5 -32.65(17)
C9 C8 C26 O5 -152.17(13)
C12 C8 C26 O5 87.89(15)
C7 C8 C26 O6 148.50(12)
C9 C8 C26 O6 28.98(15)
C12 C8 C26 O6 -90.96(13)
C5 C6 O1 C7 1.24(19)
C1 C6 O1 C7 178.32(12)
C8 C7 O1 C6 -34.54(16)
C10 C11 O2 C12 15.68(18)
C15 C11 O2 C12 -165.96(11)
C20 C12 O2 C11 -171.76(10)
C8 C12 O2 C11 -47.26(14)
C15 C14 O3 C13 -0.6(2)
C19 C14 O3 C13 177.27(13)
O4 C13 O3 C14 -168.99(13)
C10 C13 O3 C14 9.80(19)
O5 C26 O6 C27 -1.6(2)
C8 C26 O6 C27 177.28(16)
